data_4320584
loop_
_publ_author_name
'Paolo Dapporto'
'Mauro Formica'
'Vieri Fusi'
'Luca Giorgi'
'Mauro Micheloni'
'Paola Paoli'
'Roberto Pontellini'
'Patrizia Rossi'

_publ_section_title
;
 Addition of Small Molecules by Zn(II) and Cu(II) Dinuclear Complexes
 Obtained by an Amino-Phenolic Ligand. Crystal Structures of the Dinuclear
 Zinc Complex Assembling Butanolate and Azide Anions
;
_journal_name_full 'Inorganic Chemistry'
_journal_page_first 6186
_journal_page_last 6192
_journal_paper_doi 10.1021/ic0105415
_journal_volume 40
_journal_year 2001
_chemical_formula_moiety
;
   'C16 H31 N6 O 1-,(Zn 2+)2,N3 1-,(Cl O4 1-)2' ?
;
_chemical_formula_sum 'C16 H31 Cl2 N9 O9 Zn2'
_chemical_formula_weight 695.14
_chemical_name_systematic
;
   ?
;
_space_group_IT_number 15
_symmetry_cell_setting monoclinic
_symmetry_space_group_name_Hall '-C 2yc'
_symmetry_space_group_name_H-M 'C 1 2/c 1'
_atom_sites_solution_hydrogens geom
_atom_sites_solution_primary direct
_atom_sites_solution_secondary difmap
_audit_creation_method SHELXL-97
_cell_angle_alpha 90.00
_cell_angle_beta 105.35(2)
_cell_angle_gamma 90.00
_cell_formula_units_Z 4
_cell_length_a 14.460(3)
_cell_length_b 12.814(3)
_cell_length_c 14.875(3)
_cell_measurement_reflns_used 25
_cell_measurement_temperature 298
_cell_measurement_theta_max 30.
_cell_measurement_theta_min 15.
_cell_volume 2657.9(10)
_computing_cell_refinement XSCANS
_computing_data_collection XSCANS
_computing_data_reduction XPREP
_computing_molecular_graphics 'ORTEP (Johnson, 1971)'
_computing_publication_material 'PARST97 (Nardelli,1983)'
_computing_structure_refinement 'SHELXL-97 (Sheldrick, 1997)'
_computing_structure_solution 'SIR97 (ALTOMARE, 1999)'
_diffrn_ambient_temperature 298
_diffrn_measured_fraction_theta_full 0.963
_diffrn_measured_fraction_theta_max 0.963
_diffrn_measurement_device_type 'Siemens FOUR CIRCLE P4'
_diffrn_measurement_method theta/2theta
_diffrn_radiation_monochromator graphite
_diffrn_radiation_source 'Siemens Cu rotating anode'
_diffrn_radiation_type CuK\a
_diffrn_radiation_wavelength 1.54180
_diffrn_reflns_av_R_equivalents 0.0000
_diffrn_reflns_av_sigmaI/netI 0.0608
_diffrn_reflns_limit_h_max 16
_diffrn_reflns_limit_h_min -16
_diffrn_reflns_limit_k_max 14
_diffrn_reflns_limit_k_min 0
_diffrn_reflns_limit_l_max 17
_diffrn_reflns_limit_l_min 0
_diffrn_reflns_number 2137
_diffrn_reflns_theta_full 64.17
_diffrn_reflns_theta_max 64.17
_diffrn_reflns_theta_min 4.69
_diffrn_standards_interval_time 60
_diffrn_standards_number 3
_exptl_absorpt_coefficient_mu 4.637
_exptl_absorpt_correction_type refdelf
_exptl_crystal_colour colourless
_exptl_crystal_density_diffrn 1.737
_exptl_crystal_density_method 'not measured'
_exptl_crystal_description parallelepiped
_exptl_crystal_F_000 1424
_exptl_crystal_size_max 0.60
_exptl_crystal_size_mid 0.50
_exptl_crystal_size_min 0.35
_refine_diff_density_max 0.849
_refine_diff_density_min -0.676
_refine_diff_density_rms 0.154
_refine_ls_extinction_coef 0.00022(10)
_refine_ls_extinction_expression Fc^*^=kFc[1+0.001xFc^2^\l^3^/sin(2\q)]^-1/4^
_refine_ls_extinction_method SHELXL
_refine_ls_goodness_of_fit_ref 0.629
_refine_ls_hydrogen_treatment mixed
_refine_ls_matrix_type full
_refine_ls_number_parameters 177
_refine_ls_number_reflns 2137
_refine_ls_number_restraints 0
_refine_ls_restrained_S_all 0.629
_refine_ls_R_factor_all 0.0783
_refine_ls_R_factor_gt 0.0575
_refine_ls_shift/su_max 0.000
_refine_ls_shift/su_mean 0.000
_refine_ls_structure_factor_coef Fsqd
_refine_ls_weighting_details 'calc w=1/[\s^2^(Fo^2^)+(0.1789P)^2^+39.1744P] where P=(Fo^2^+2Fc^2^)/3'
_refine_ls_weighting_scheme calc
_refine_ls_wR_factor_gt 0.1585
_refine_ls_wR_factor_ref 0.1806
_reflns_number_gt 1762
_reflns_number_total 2137
_reflns_threshold_expression >2sigma(I)
_cod_data_source_file ic0105415_2.cif
_cod_data_source_block 2
_cod_original_sg_symbol_H-M 'C 2/c'
_cod_database_code 4320584

loop_
_symmetry_equiv_pos_as_xyz
'x, y, z'
'-x, y, -z+1/2'
'x+1/2, y+1/2, z'
'-x+1/2, y+1/2, -z+1/2'
'-x, -y, -z'
'x, -y, z-1/2'
'-x+1/2, -y+1/2, -z'
'x+1/2, -y+1/2, z-1/2'

loop_
_atom_site_label
_atom_site_type_symbol
_atom_site_fract_x
_atom_site_fract_y
_atom_site_fract_z
_atom_site_U_iso_or_equiv
_atom_site_adp_type
_atom_site_occupancy
_atom_site_symmetry_multiplicity
_atom_site_calc_flag
_atom_site_refinement_flags
_atom_site_disorder_assembly
_atom_site_disorder_group
Zn1 Zn 0.57723(5) 0.19512(5) 0.69503(5) 0.0413(3) Uani 1 1 d . . .
Cl1 Cl 0.76313(11) 0.43633(14) 0.96692(12) 0.0656(5) Uani 1 1 d . . .
O1 O 0.5000 0.2965(4) 0.7500 0.0434(12) Uani 1 2 d S . .
O2 O 0.8255(9) 0.4580(11) 1.0524(7) 0.218(6) Uani 1 1 d . . .
O3 O 0.8194(9) 0.3782(10) 0.9287(8) 0.211(6) Uani 1 1 d . . .
O4 O 0.6882(6) 0.3791(11) 0.9665(15) 0.302(11) Uani 1 1 d . . .
O5 O 0.7335(6) 0.5274(6) 0.9158(7) 0.157(4) Uani 1 1 d . . .
N1 N 0.6243(3) 0.3197(3) 0.6208(3) 0.0422(10) Uani 1 1 d . . .
N2 N 0.5433(4) 0.1231(4) 0.5641(4) 0.0612(13) Uani 1 1 d . . .
H2A H 0.5839 0.0697 0.5645 0.065(5) Uiso 1 1 calc R . .
H2B H 0.4833 0.0975 0.5509 0.065(5) Uiso 1 1 calc R . .
N3 N 0.7176(4) 0.1950(4) 0.7765(4) 0.0609(14) Uani 1 1 d . . .
H3A H 0.7204 0.2209 0.8334 0.065(5) Uiso 1 1 calc R . .
H3B H 0.7406 0.1294 0.7833 0.065(5) Uiso 1 1 calc R . .
N4 N 0.5000 0.0918(5) 0.7500 0.0468(15) Uani 1 2 d S . .
N5 N 0.5000 -0.0056(6) 0.7500 0.065(2) Uani 1 2 d S . .
N6 N 0.5000 -0.0942(10) 0.7500 0.139(5) Uani 1 2 d S . .
C1 C 0.5000 0.4021(5) 0.7500 0.0352(15) Uani 1 2 d S . .
C2 C 0.5304(3) 0.4589(4) 0.6813(4) 0.0406(11) Uani 1 1 d . . .
C3 C 0.5313(4) 0.5662(4) 0.6844(4) 0.0481(13) Uani 1 1 d . . .
H3 H 0.5538 0.6029 0.6406 0.065(5) Uiso 1 1 calc R . .
C4 C 0.5000 0.6209(6) 0.7500 0.058(2) Uani 1 2 d S . .
H4 H 0.5000 0.6934 0.7500 0.065(5) Uiso 1 2 calc SR . .
C5 C 0.5532(4) 0.4060(4) 0.5996(4) 0.0449(12) Uani 1 1 d . . .
H5A H 0.4939 0.3787 0.5597 0.065(5) Uiso 1 1 calc R . .
H5B H 0.5766 0.4586 0.5641 0.065(5) Uiso 1 1 calc R . .
C6 C 0.6345(5) 0.2719(5) 0.5330(4) 0.0573(15) Uani 1 1 d . . .
H6A H 0.6942 0.2330 0.5453 0.065(5) Uiso 1 1 calc R . .
H6B H 0.6366 0.3263 0.4882 0.065(5) Uiso 1 1 calc R . .
C7 C 0.5509(6) 0.1994(6) 0.4929(5) 0.073(2) Uani 1 1 d . . .
H7A H 0.4920 0.2393 0.4735 0.065(5) Uiso 1 1 calc R . .
H7B H 0.5608 0.1635 0.4388 0.065(5) Uiso 1 1 calc R . .
C8 C 0.7182(4) 0.3526(5) 0.6828(4) 0.0507(13) Uani 1 1 d . . .
H8A H 0.7074 0.3998 0.7300 0.065(5) Uiso 1 1 calc R . .
H8B H 0.7541 0.3900 0.6464 0.065(5) Uiso 1 1 calc R . .
C9 C 0.7758(4) 0.2608(5) 0.7294(5) 0.0582(15) Uani 1 1 d . . .
H9A H 0.7959 0.2195 0.6833 0.065(5) Uiso 1 1 calc R . .
H9B H 0.8328 0.2852 0.7749 0.065(5) Uiso 1 1 calc R . .

loop_
_atom_site_aniso_label
_atom_site_aniso_U_11
_atom_site_aniso_U_22
_atom_site_aniso_U_33
_atom_site_aniso_U_23
_atom_site_aniso_U_13
_atom_site_aniso_U_12
Zn1 0.0431(5) 0.0408(5) 0.0414(5) -0.0026(3) 0.0137(3) 0.0004(3)
Cl1 0.0565(9) 0.0689(10) 0.0665(10) -0.0095(8) 0.0079(7) 0.0045(7)
O1 0.051(3) 0.036(3) 0.047(3) 0.000 0.019(2) 0.000
O2 0.207(11) 0.284(14) 0.120(7) -0.077(9) -0.035(7) 0.035(10)
O3 0.211(11) 0.259(14) 0.159(9) -0.047(9) 0.041(8) 0.123(11)
O4 0.070(5) 0.235(13) 0.57(3) 0.217(16) 0.028(9) -0.017(7)
O5 0.144(7) 0.092(5) 0.207(9) 0.048(6) -0.003(6) 0.006(5)
N1 0.038(2) 0.052(3) 0.038(2) -0.0018(18) 0.0134(19) 0.0000(18)
N2 0.069(3) 0.061(3) 0.057(3) -0.017(3) 0.024(3) -0.011(3)
N3 0.049(3) 0.052(3) 0.073(4) 0.014(2) 0.001(2) 0.005(2)
N4 0.056(4) 0.037(3) 0.052(4) 0.000 0.023(3) 0.000
N5 0.089(6) 0.043(4) 0.067(5) 0.000 0.029(4) 0.000
N6 0.198(16) 0.082(9) 0.148(13) 0.000 0.063(11) 0.000
C1 0.032(3) 0.031(3) 0.040(4) 0.000 0.006(3) 0.000
C2 0.034(2) 0.045(3) 0.041(3) 0.009(2) 0.007(2) 0.006(2)
C3 0.039(3) 0.049(3) 0.054(3) 0.014(3) 0.008(2) -0.001(2)
C4 0.040(4) 0.035(4) 0.093(7) 0.000 0.006(4) 0.000
C5 0.042(3) 0.056(3) 0.038(3) 0.007(2) 0.013(2) 0.004(2)
C6 0.065(4) 0.068(4) 0.044(3) -0.004(3) 0.025(3) 0.001(3)
C7 0.082(5) 0.094(5) 0.042(3) -0.024(3) 0.015(3) -0.008(4)
C8 0.040(3) 0.056(3) 0.056(3) 0.001(3) 0.012(2) -0.003(2)
C9 0.035(3) 0.065(4) 0.070(4) 0.000(3) 0.007(3) 0.006(3)

loop_
_atom_type_symbol
_atom_type_description
_atom_type_scat_dispersion_real
_atom_type_scat_dispersion_imag
_atom_type_scat_source
C C 0.0181 0.0091 'International Tables Vol C Tables 4.2.6.8 and 6.1.1.4'
H H 0.0000 0.0000 'International Tables Vol C Tables 4.2.6.8 and 6.1.1.4'
N N 0.0311 0.0180 'International Tables Vol C Tables 4.2.6.8 and 6.1.1.4'
O O 0.0492 0.0322 'International Tables Vol C Tables 4.2.6.8 and 6.1.1.4'
Cl Cl 0.3639 0.7018 'International Tables Vol C Tables 4.2.6.8 and 6.1.1.4'
Zn Zn -1.5491 0.6778 'International Tables Vol C Tables 4.2.6.8 and 6.1.1.4'

loop_
_geom_angle_atom_site_label_1
_geom_angle_atom_site_label_2
_geom_angle_atom_site_label_3
_geom_angle
_geom_angle_site_symmetry_1
_geom_angle_site_symmetry_3
_geom_angle_publ_flag
O1 Zn1 N4 80.51(17) . . ?
O1 Zn1 N3 108.96(17) . . ?
N4 Zn1 N3 108.73(15) . . ?
O1 Zn1 N2 129.89(16) . . ?
N4 Zn1 N2 93.95(17) . . ?
N3 Zn1 N2 119.7(2) . . ?
O1 Zn1 N1 90.84(15) . . ?
N4 Zn1 N1 165.82(14) . . ?
N3 Zn1 N1 84.65(18) . . ?
N2 Zn1 N1 82.94(19) . . ?
O1 Zn1 Zn1 39.99(10) . 2_656 ?
N4 Zn1 Zn1 40.52(13) . 2_656 ?
N3 Zn1 Zn1 115.04(18) . 2_656 ?
N2 Zn1 Zn1 117.86(15) . 2_656 ?
N1 Zn1 Zn1 129.90(12) . 2_656 ?
O4 Cl1 O3 106.4(11) . . ?
O4 Cl1 O2 117.2(12) . . ?
O3 Cl1 O2 100.5(7) . . ?
O4 Cl1 O5 109.4(6) . . ?
O3 Cl1 O5 111.6(8) . . ?
O2 Cl1 O5 111.4(8) . . ?
C1 O1 Zn1 129.99(10) . 2_656 ?
C1 O1 Zn1 129.99(10) . . ?
Zn1 O1 Zn1 100.0(2) 2_656 . ?
C6 N1 C8 112.1(4) . . ?
C6 N1 C5 110.2(4) . . ?
C8 N1 C5 112.8(4) . . ?
C6 N1 Zn1 105.3(3) . . ?
C8 N1 Zn1 104.7(3) . . ?
C5 N1 Zn1 111.4(3) . . ?
C7 N2 Zn1 109.6(4) . . ?
C9 N3 Zn1 108.2(3) . . ?
N5 N4 Zn1 130.52(13) . . ?
N5 N4 Zn1 130.52(13) . 2_656 ?
Zn1 N4 Zn1 99.0(3) . 2_656 ?
N6 N5 N4 180.000(3) . . ?
O1 C1 C2 120.9(3) . 2_656 ?
O1 C1 C2 120.9(3) . . ?
C2 C1 C2 118.1(6) 2_656 . ?
C3 C2 C1 119.5(5) . . ?
C3 C2 C5 118.4(5) . . ?
C1 C2 C5 121.9(5) . . ?
C4 C3 C2 122.1(6) . . ?
C3 C4 C3 118.6(7) 2_656 . ?
N1 C5 C2 116.9(4) . . ?
N1 C6 C7 110.1(5) . . ?
N2 C7 C6 109.2(6) . . ?
N1 C8 C9 111.6(5) . . ?
N3 C9 C8 110.3(4) . . ?

loop_
_geom_bond_atom_site_label_1
_geom_bond_atom_site_label_2
_geom_bond_distance
_geom_bond_site_symmetry_2
_geom_bond_publ_flag
Zn1 O1 2.022(3) . ?
Zn1 N4 2.038(4) . ?
Zn1 N3 2.070(5) . ?
Zn1 N2 2.092(5) . ?
Zn1 N1 2.152(5) . ?
Zn1 Zn1 3.0979(14) 2_656 ?
Cl1 O4 1.308(9) . ?
Cl1 O3 1.336(9) . ?
Cl1 O2 1.379(9) . ?
Cl1 O5 1.396(7) . ?
O1 C1 1.353(8) . ?
O1 Zn1 2.022(3) 2_656 ?
N1 C6 1.485(7) . ?
N1 C8 1.486(7) . ?
N1 C5 1.487(7) . ?
N2 C7 1.466(9) . ?
N3 C9 1.491(8) . ?
N4 N5 1.248(10) . ?
N4 Zn1 2.038(4) 2_656 ?
N5 N6 1.136(14) . ?
C1 C2 1.415(6) 2_656 ?
C1 C2 1.415(6) . ?
C2 C3 1.376(7) . ?
C2 C5 1.502(8) . ?
C3 C4 1.371(7) . ?
C4 C3 1.371(7) 2_656 ?
C6 C7 1.516(10) . ?
C8 C9 1.500(8) . ?
